data_7244727
loop_
_publ_author_name
'Wang, Zhi-Wen'
'Zhu, Zi-Yi'
'Li, Shangda'
'Wang, Fei'

_publ_section_title
;
 Design Syntheses of Metal-Organic Layer with Rich N-sites for CO2
 Chemical Fixation
;
_journal_name_full CrystEngComm
_journal_paper_doi 10.1039/D2CE00088A
_journal_year 2022
_chemical_absolute_configuration rm
_chemical_formula_moiety 'C42 H32 N4 O14 Zn3, C H4 O, C H O'
_chemical_formula_sum 'C44 H37 N4 O16 Zn3'
_chemical_formula_weight 1073.88
_space_group_crystal_system orthorhombic
_space_group_IT_number 19
_space_group_name_Hall 'P 2ac 2ab'
_space_group_name_H-M_alt 'P 21 21 21'
_atom_sites_solution_hydrogens geom
_audit_creation_date 2021-11-24
_audit_creation_method
;
Olex2 1.2
(compiled 2018.05.29 svn.r3508 for OlexSys, GUI svn.r5506)
;
_audit_update_record
;
2021-11-24 deposited with the CCDC.	2022-04-07 downloaded from the CCDC.
;
_cell_angle_alpha 90
_cell_angle_beta 90
_cell_angle_gamma 90
_cell_formula_units_Z 4
_cell_length_a 11.18090(10)
_cell_length_b 15.00360(10)
_cell_length_c 25.50610(10)
_cell_measurement_reflns_used 27653
_cell_measurement_temperature 100.00(10)
_cell_measurement_theta_max 60.3810
_cell_measurement_theta_min 2.5440
_cell_volume 4278.74(5)
_computing_cell_refinement 'CrysAlisPro 1.171.41.93a (Rigaku OD, 2020)'
_computing_data_collection 'CrysAlisPro 1.171.41.93a (Rigaku OD, 2020)'
_computing_data_reduction 'CrysAlisPro 1.171.41.93a (Rigaku OD, 2020)'
_computing_molecular_graphics 'Olex2 (Dolomanov et al., 2009)'
_computing_publication_material 'Olex2 (Dolomanov et al., 2009)'
_computing_structure_refinement 'ShelXL (Sheldrick, 2015)'
_computing_structure_solution 'SHELXT 2014/5 (Sheldrick, 2014)'
_diffrn_ambient_environment N~2~
_diffrn_ambient_temperature 100.00(10)
_diffrn_detector 'Hybrid Pixel Array Detector'
_diffrn_detector_area_resol_mean 10.0000
_diffrn_detector_type HyPix
_diffrn_measured_fraction_theta_full 0.999
_diffrn_measured_fraction_theta_max 0.986
_diffrn_measurement_details
;
List of Runs (angles in degrees, time in seconds):

  # Type    Start    End  Width  t~exp~   \w     \q     \k     \f   Frames
#--------------------------------------------------------------------------
  1  \w    -15.00  73.00   0.50    0.05    --   -0.62  38.00  60.00  176
  2  \w    -94.00  -2.00   0.50    0.05    --  -74.78  66.00  86.00  184
  3  \w    -71.00  -1.00   0.50    0.05    --  -74.78  38.00  30.00  140
  4  \w    -17.00  72.00   0.50    0.05    --   -0.62  57.00 -90.00  178
  5  \w    -15.00  73.00   0.50    0.05    --   -0.62  38.00-180.00  176
  6  \w   -148.00 -88.00   0.50    0.05    --  -74.78 -99.00  90.00  120
  7  \w   -148.00 -81.00   0.50    0.05    --  -74.78 -85.00  76.00  134
  8  \w   -148.00 -88.00   0.50    0.05    --  -74.78 -99.00   0.00  120
  9  \w   -148.00 -88.00   0.50    0.05    --  -74.78 -99.00 -30.00  120
 10  \w   -148.00 -54.00   0.50    0.05    --  -74.78 -71.00-176.00  188
;
_diffrn_measurement_device 'four-circle diffractometer'
_diffrn_measurement_device_type 'ROD, Synergy Custom system, HyPix'
_diffrn_measurement_method '\w scans'
_diffrn_orient_matrix_type 'CrysAlisPro convention (1999,Acta A55,543-557)'
_diffrn_orient_matrix_UB_11 -0.0861490000
_diffrn_orient_matrix_UB_12 -0.0564032000
_diffrn_orient_matrix_UB_13 -0.0151940000
_diffrn_orient_matrix_UB_21 -0.0295665000
_diffrn_orient_matrix_UB_22 0.0554241000
_diffrn_orient_matrix_UB_23 -0.0390354000
_diffrn_orient_matrix_UB_31 0.0778338000
_diffrn_orient_matrix_UB_32 -0.0413178000
_diffrn_orient_matrix_UB_33 -0.0316703000
_diffrn_radiation_monochromator mirror
_diffrn_radiation_probe x-ray
_diffrn_radiation_type GaK\a
_diffrn_radiation_wavelength 1.3405
_diffrn_reflns_av_R_equivalents 0.0198
_diffrn_reflns_av_unetI/netI 0.0202
_diffrn_reflns_Laue_measured_fraction_full 0.999
_diffrn_reflns_Laue_measured_fraction_max 0.986
_diffrn_reflns_limit_h_max 13
_diffrn_reflns_limit_h_min -14
_diffrn_reflns_limit_k_max 19
_diffrn_reflns_limit_k_min -19
_diffrn_reflns_limit_l_max 32
_diffrn_reflns_limit_l_min -33
_diffrn_reflns_number 30314
_diffrn_reflns_point_group_measured_fraction_full 0.984
_diffrn_reflns_point_group_measured_fraction_max 0.944
_diffrn_reflns_theta_full 53.543
_diffrn_reflns_theta_max 60.486
_diffrn_reflns_theta_min 2.971
_diffrn_source 'micro-focus metaljet'
_exptl_absorpt_coefficient_mu 1.742
_exptl_absorpt_correction_T_max 1.00000
_exptl_absorpt_correction_T_min 0.18346
_exptl_absorpt_correction_type multi-scan
_exptl_absorpt_process_details
;
CrysAlisPro 1.171.41.93a (Rigaku Oxford Diffraction, 2020)
Empirical absorption correction using spherical harmonics,
implemented in SCALE3 ABSPACK scaling algorithm.
;
_exptl_crystal_colour colourless
_exptl_crystal_colour_primary colourless
_exptl_crystal_density_diffrn 1.667
_exptl_crystal_description block
_exptl_crystal_F_000 2188
_exptl_crystal_size_max 0.2
_exptl_crystal_size_mid 0.1
_exptl_crystal_size_min 0.1
_refine_diff_density_max 1.332
_refine_diff_density_min -0.725
_refine_diff_density_rms 0.070
_refine_ls_abs_structure_details
;
 Flack x determined using 3683 quotients [(I+)-(I-)]/[(I+)+(I-)]
 (Parsons, Flack and Wagner, Acta Cryst. B69 (2013) 249-259).
;
_refine_ls_abs_structure_Flack -0.004(7)
_refine_ls_extinction_method none
_refine_ls_goodness_of_fit_ref 1.072
_refine_ls_hydrogen_treatment constr
_refine_ls_matrix_type full
_refine_ls_number_parameters 611
_refine_ls_number_reflns 9259
_refine_ls_number_restraints 20
_refine_ls_restrained_S_all 1.155
_refine_ls_R_factor_all 0.0325
_refine_ls_R_factor_gt 0.0311
_refine_ls_shift/su_max 0.001
_refine_ls_shift/su_mean 0.000
_refine_ls_structure_factor_coef Fsqd
_refine_ls_weighting_details 'w=1/[\s^2^(Fo^2^)+(0.0258P)^2^+6.9004P] where P=(Fo^2^+2Fc^2^)/3'
_refine_ls_weighting_scheme calc
_refine_ls_wR_factor_gt 0.0757
_refine_ls_wR_factor_ref 0.0761
_reflns_Friedel_coverage 0.725
_reflns_Friedel_fraction_full 0.964
_reflns_Friedel_fraction_max 0.891
_reflns_number_gt 9056
_reflns_number_total 9259
_reflns_threshold_expression 'I > 2\s(I)'
_cod_data_source_file d2ce00088a2.cif
_cod_data_source_block d-oh-bim+bdc+zn_autored
_cod_database_code 7244727
_shelx_shelxl_version_number 2017/1
_chemical_oxdiff_formula 'Zn C H O N'
_shelx_space_group_comment
;
The symmetry employed for this shelxl refinement is uniquely defined
by the following loop, which should always be used as a source of
symmetry information in preference to the above space-group names.
They are only intended as comments.
;
_diffrn_oxdiff_digest_frames
;
01f67c29ac4000c4668d4d84c0c8a769c501536d1f5
;
_reflns_odcompleteness_completeness 99.86
_reflns_odcompleteness_iscentric 1
_reflns_odcompleteness_theta 56.82
_olex2_refinement_description
;
1. Fixed Uiso
 At 1.2 times of:
  All C(H) groups, All N(H) groups
 At 1.5 times of:
  All C(H,H,H) groups, All O(H) groups
2. Restrained distances
 O66-C1
 1.35 with sigma of 0.002
3. Rigid bond restraints
 C1, O66
 with sigma for 1-2 distances of 0.01 and sigma for 1-3 distances of 0.01
4. Uiso/Uaniso restraints and constraints
C1 \\sim O66: within 1.7A with sigma of 0.04 and sigma for terminal atoms of
0.08
Uanis(C1) \\sim Ueq, Uanis(O66) \\sim Ueq: with sigma of 0.001 and sigma for
terminal atoms of 0.002
5.a Ternary CH refined with riding coordinates:
 C49(H49), C61(H61)
5.b Aromatic/amide H refined with riding coordinates:
 N60(H60), N41(H41), C21(H21), C17(H17), C46(H46), C29(H29), C8(H8), C5(H5),
 C32(H32), C6(H6), C20(H20), C33(H33), C30(H30), C55(H55), C9(H9), C45(H45),
 C18(H18), C43(H43), C44(H44), C58(H58), C57(H57), C56(H56)
5.c Idealised Me refined as rotating group:
 C51(H51A,H51B,H51C), C63(H63A,H63B,H63C), C65(H65A,H65B,H65C)
5.d Idealised tetrahedral OH refined as rotating group:
 O50(H50), O62(H62), O64(H64), O66(H66)
;
_olex2_submission_special_instructions 'No special instructions were received'
_oxdiff_exptl_absorpt_empirical_details
;
Empirical correction (ABSPACK) includes:
- Absorption correction using spherical harmonics
- Frame scaling
;
_oxdiff_exptl_absorpt_empirical_full_max 3.475
_oxdiff_exptl_absorpt_empirical_full_min 0.847

loop_
_space_group_symop_operation_xyz
'x, y, z'
'-x+1/2, -y, z+1/2'
'-x, y+1/2, -z+1/2'
'x+1/2, -y+1/2, -z'

loop_
_atom_site_label
_atom_site_type_symbol
_atom_site_fract_x
_atom_site_fract_y
_atom_site_fract_z
_atom_site_U_iso_or_equiv
_atom_site_adp_type
_atom_site_occupancy
_atom_site_site_symmetry_order
_atom_site_calc_flag
_atom_site_refinement_flags_posn
_atom_site_refinement_flags_adp
_atom_site_refinement_flags_occupancy
_atom_site_disorder_assembly
_atom_site_disorder_group
Zn1 Zn 0.01160(4) 0.50075(4) 0.50255(2) 0.00789(10) Uani 1 1 d . . . . .
Zn2 Zn 0.10467(4) 0.46459(3) 0.62599(2) 0.00899(10) Uani 1 1 d . . . . .
Zn3 Zn 0.91694(4) 0.53436(3) 0.37800(2) 0.00902(11) Uani 1 1 d . . . . .
O12 O 1.0209(2) 0.44947(16) 0.42052(9) 0.0092(5) Uani 1 1 d . . . . .
O24 O -0.0003(2) 0.54893(16) 0.58545(9) 0.0098(5) Uani 1 1 d . . . . .
O36 O 0.1881(2) 0.48165(18) 0.50999(10) 0.0145(5) Uani 1 1 d . . . . .
O15 O 1.4566(2) 0.12455(17) 0.47295(9) 0.0142(5) Uani 1 1 d . . . . .
O27 O -0.4307(2) 0.87507(17) 0.52364(9) 0.0136(5) Uani 1 1 d . . . . .
O14 O 1.5437(2) 0.15796(17) 0.39612(10) 0.0127(5) Uani 1 1 d . . . . .
O26 O -0.5183(2) 0.84491(16) 0.60060(10) 0.0132(5) Uani 1 1 d . . . . .
O23 O -0.1213(2) 0.4995(2) 0.64751(10) 0.0178(5) Uani 1 1 d . . . . .
O39 O 0.8349(2) 0.52033(17) 0.49559(9) 0.0132(5) Uani 1 1 d . . . . .
O38 O 0.7617(2) 0.53498(19) 0.41445(9) 0.0149(5) Uani 1 1 d . . . . .
O35 O 0.2608(2) 0.4584(2) 0.59061(10) 0.0203(6) Uani 1 1 d . . . . .
O11 O 1.1269(2) 0.4939(2) 0.35295(10) 0.0184(6) Uani 1 1 d . . . . .
O50 O 0.2088(3) 0.59206(19) 0.66872(12) 0.0212(6) Uani 1 1 d . . . . .
H50 H 0.251204 0.628199 0.651758 0.032 Uiso 1 1 calc GR . . . .
N53 N 0.8748(3) 0.5642(2) 0.30387(11) 0.0115(6) Uani 1 1 d . . . . .
O62 O 0.8162(2) 0.40204(18) 0.33666(10) 0.0177(6) Uani 1 1 d . . . . .
H62 H 0.784198 0.366195 0.357710 0.026 Uiso 1 1 calc GR . . . .
N48 N 0.1201(3) 0.4425(2) 0.70274(11) 0.0116(6) Uani 1 1 d . . . . .
N60 N 0.7690(3) 0.5503(2) 0.23082(12) 0.0152(6) Uani 1 1 d . . . . .
H60 H 0.716186 0.529370 0.208372 0.018 Uiso 1 1 calc R . . . .
N41 N 0.2124(3) 0.4473(2) 0.77958(12) 0.0178(7) Uani 1 1 d . . . . .
H41 H 0.262768 0.464092 0.804164 0.021 Uiso 1 1 calc R . . . .
C7 C 1.3788(3) 0.2447(2) 0.42458(14) 0.0121(7) Uani 1 1 d . . . . .
C22 C -0.1003(3) 0.5523(2) 0.61126(13) 0.0103(7) Uani 1 1 d . . . . .
C37 C 0.7515(3) 0.5224(2) 0.46326(13) 0.0101(7) Uani 1 1 d . . . . .
C52 C 0.7894(3) 0.5193(2) 0.27965(13) 0.0128(7) Uani 1 1 d . . . . .
O64 O 0.7299(3) 0.2846(3) 0.40768(16) 0.0423(9) Uani 1 1 d . . . . .
H64 H 0.683677 0.246818 0.394296 0.063 Uiso 1 1 calc GR . . . .
C25 C -0.4413(3) 0.8313(2) 0.56475(13) 0.0105(6) Uani 1 1 d . . . . .
C21 C -0.1599(3) 0.6907(2) 0.56207(14) 0.0122(7) Uani 1 1 d . . . . .
H21 H -0.083722 0.691302 0.545581 0.015 Uiso 1 1 calc R . . . .
C54 C 0.9134(3) 0.6293(3) 0.26865(13) 0.0137(7) Uani 1 1 d . . . . .
C16 C -0.1883(3) 0.6237(2) 0.59758(13) 0.0107(7) Uani 1 1 d . . . . .
C4 C 1.2089(3) 0.3768(2) 0.40460(13) 0.0105(6) Uani 1 1 d . . . . .
C28 C 0.3965(3) 0.4838(2) 0.52161(13) 0.0120(7) Uani 1 1 d . . . . .
C40 C 0.2033(3) 0.4823(2) 0.73141(14) 0.0126(7) Uani 1 1 d . . . . .
C31 C 0.6266(3) 0.5096(2) 0.48351(13) 0.0118(7) Uani 1 1 d . . . . .
C10 C 1.1159(3) 0.4450(2) 0.39187(13) 0.0109(7) Uani 1 1 d . . . . .
C17 C -0.3008(3) 0.6227(2) 0.62101(14) 0.0139(7) Uani 1 1 d . . . . .
H17 H -0.321053 0.576454 0.644877 0.017 Uiso 1 1 calc R . . . .
C34 C 0.2717(3) 0.4736(2) 0.54213(14) 0.0116(7) Uani 1 1 d . . . . .
C13 C 1.4668(3) 0.1698(2) 0.43234(13) 0.0107(6) Uani 1 1 d . . . . .
C46 C -0.0279(3) 0.3216(3) 0.72717(15) 0.0161(7) Uani 1 1 d . . . . .
H46 H -0.069536 0.320583 0.694696 0.019 Uiso 1 1 calc R . . . .
C47 C 0.0692(3) 0.3780(3) 0.73538(14) 0.0126(7) Uani 1 1 d . . . . .
C29 C 0.4137(3) 0.5209(2) 0.47185(13) 0.0133(7) Uani 1 1 d . . . . .
H29 H 0.346843 0.537664 0.451101 0.016 Uiso 1 1 calc R . . . .
C59 C 0.8459(3) 0.6207(3) 0.22255(14) 0.0171(8) Uani 1 1 d . . . . .
C8 C 1.2718(3) 0.2461(2) 0.45256(14) 0.0137(7) Uani 1 1 d . . . . .
H8 H 1.256962 0.201979 0.478486 0.016 Uiso 1 1 calc R . . . .
C19 C -0.3546(3) 0.7563(2) 0.57487(13) 0.0111(7) Uani 1 1 d . . . . .
C5 C 1.3163(3) 0.3757(2) 0.37700(14) 0.0133(7) Uani 1 1 d . . . . .
H5 H 1.331656 0.420130 0.351300 0.016 Uiso 1 1 calc R . . . .
C49 C 0.2738(3) 0.5606(3) 0.71256(15) 0.0176(8) Uani 1 1 d . . . . .
H49 H 0.273403 0.607536 0.740378 0.021 Uiso 1 1 calc R . . . .
C32 C 0.6098(3) 0.4731(3) 0.53308(13) 0.0133(7) Uani 1 1 d . . . . .
H32 H 0.676846 0.456969 0.553889 0.016 Uiso 1 1 calc R . . . .
C6 C 1.4011(3) 0.3102(2) 0.38678(14) 0.0132(7) Uani 1 1 d . . . . .
H6 H 1.474203 0.309900 0.367807 0.016 Uiso 1 1 calc R . . . .
C20 C -0.2430(3) 0.7566(2) 0.55072(15) 0.0147(7) Uani 1 1 d . . . . .
H20 H -0.223509 0.802206 0.526324 0.018 Uiso 1 1 calc R . . . .
C33 C 0.4945(3) 0.4602(3) 0.55205(13) 0.0148(7) Uani 1 1 d . . . . .
H33 H 0.482794 0.435135 0.585872 0.018 Uiso 1 1 calc R . . . .
C30 C 0.5290(3) 0.5330(3) 0.45294(13) 0.0141(7) Uani 1 1 d . . . . .
H30 H 0.541044 0.557297 0.418961 0.017 Uiso 1 1 calc R . . . .
C42 C 0.1283(3) 0.3800(3) 0.78373(14) 0.0170(8) Uani 1 1 d . . . . .
C51 C 0.4028(3) 0.5357(3) 0.70017(16) 0.0232(8) Uani 1 1 d . . . . .
H51A H 0.403958 0.488233 0.673775 0.035 Uiso 1 1 calc GR . . . .
H51B H 0.442346 0.514760 0.732170 0.035 Uiso 1 1 calc GR . . . .
H51C H 0.445035 0.588055 0.686602 0.035 Uiso 1 1 calc GR . . . .
C55 C 1.0038(4) 0.6929(3) 0.27300(15) 0.0202(8) Uani 1 1 d . . . . .
H55 H 1.051431 0.697564 0.303715 0.024 Uiso 1 1 calc R . . . .
C9 C 1.1869(3) 0.3113(2) 0.44283(13) 0.0127(7) Uani 1 1 d . . . . .
H9 H 1.114011 0.311743 0.461960 0.015 Uiso 1 1 calc R . . . .
C45 C -0.0611(4) 0.2671(3) 0.76836(17) 0.0247(9) Uani 1 1 d . . . . .
H45 H -0.127474 0.228220 0.764171 0.030 Uiso 1 1 calc R . . . .
C61 C 0.7261(3) 0.4432(3) 0.30544(14) 0.0166(8) Uani 1 1 d . . . . .
H61 H 0.663031 0.467687 0.329199 0.020 Uiso 1 1 calc R . . . .
C18 C -0.3830(3) 0.6887(2) 0.60965(14) 0.0136(7) Uani 1 1 d . . . . .
H18 H -0.459487 0.687645 0.625819 0.016 Uiso 1 1 calc R . . . .
C43 C 0.0961(4) 0.3239(3) 0.82479(16) 0.0296(10) Uani 1 1 d . . . . .
H43 H 0.137773 0.324186 0.857236 0.036 Uiso 1 1 calc R . . . .
C44 C 0.0005(4) 0.2677(3) 0.81600(18) 0.0331(11) Uani 1 1 d . . . . .
H44 H -0.024097 0.228278 0.843091 0.040 Uiso 1 1 calc R . . . .
C58 C 0.8636(4) 0.6772(3) 0.17981(16) 0.0257(9) Uani 1 1 d . . . . .
H58 H 0.817305 0.671927 0.148734 0.031 Uiso 1 1 calc R . . . .
C57 C 0.9517(4) 0.7412(3) 0.18485(18) 0.0335(11) Uani 1 1 d . . . . .
H57 H 0.965723 0.781103 0.156618 0.040 Uiso 1 1 calc R . . . .
C63 C 0.6677(5) 0.3798(3) 0.26694(17) 0.0304(10) Uani 1 1 d . . . . .
H63A H 0.727283 0.359330 0.241464 0.046 Uiso 1 1 calc GR . . . .
H63B H 0.602834 0.410631 0.248530 0.046 Uiso 1 1 calc GR . . . .
H63C H 0.635182 0.328441 0.285922 0.046 Uiso 1 1 calc GR . . . .
C56 C 1.0209(4) 0.7488(3) 0.23048(19) 0.0301(10) Uani 1 1 d . . . . .
H56 H 1.081005 0.793477 0.232255 0.036 Uiso 1 1 calc R . . . .
C65 C 0.8367(6) 0.2449(4) 0.4196(2) 0.0467(14) Uani 1 1 d . . . . .
H65A H 0.867751 0.214321 0.388454 0.070 Uiso 1 1 calc GR . . . .
H65B H 0.824853 0.201584 0.447842 0.070 Uiso 1 1 calc GR . . . .
H65C H 0.894100 0.290379 0.430899 0.070 Uiso 1 1 calc GR . . . .
O66 O 0.2923(4) 0.7293(3) 0.6166(2) 0.0754(13) Uani 1 1 d D U . . .
H66 H 0.353213 0.701690 0.606247 0.113 Uiso 1 1 calc GR . . . .
C1 C 0.2179(9) 0.7430(7) 0.5760(3) 0.107(3) Uani 1 1 d D U . . .

loop_
_atom_site_aniso_label
_atom_site_aniso_U_11
_atom_site_aniso_U_22
_atom_site_aniso_U_33
_atom_site_aniso_U_23
_atom_site_aniso_U_13
_atom_site_aniso_U_12
Zn1 0.0052(2) 0.01003(19) 0.0084(2) 0.00186(17) -0.00014(16) -0.00064(17)
Zn2 0.0071(2) 0.0107(2) 0.0092(2) 0.0020(2) -0.00047(18) 0.00004(19)
Zn3 0.0069(2) 0.0117(2) 0.0084(2) 0.0020(2) -0.00034(17) -0.00003(19)
O12 0.0066(10) 0.0114(12) 0.0097(10) 0.0001(9) -0.0002(8) 0.0005(9)
O24 0.0077(11) 0.0130(12) 0.0089(10) 0.0008(9) 0.0003(8) 0.0015(9)
O36 0.0059(10) 0.0235(15) 0.0140(11) -0.0010(10) -0.0007(9) -0.0010(10)
O15 0.0168(13) 0.0142(12) 0.0115(11) 0.0023(10) 0.0013(10) 0.0059(10)
O27 0.0170(12) 0.0122(12) 0.0117(11) 0.0030(9) 0.0007(10) 0.0046(10)
O14 0.0130(12) 0.0119(12) 0.0132(11) -0.0008(10) 0.0031(9) 0.0030(10)
O26 0.0107(12) 0.0106(12) 0.0183(12) 0.0031(10) 0.0046(10) 0.0016(10)
O23 0.0171(12) 0.0216(13) 0.0147(11) 0.0091(11) 0.0064(10) 0.0091(12)
O39 0.0063(10) 0.0200(13) 0.0133(11) -0.0014(10) 0.0001(9) 0.0003(9)
O38 0.0072(11) 0.0267(14) 0.0109(11) 0.0016(11) 0.0013(9) -0.0005(11)
O35 0.0072(11) 0.0416(17) 0.0120(12) 0.0041(12) 0.0013(9) -0.0006(12)
O11 0.0186(13) 0.0221(14) 0.0144(11) 0.0085(11) 0.0057(10) 0.0084(12)
O50 0.0169(13) 0.0169(14) 0.0299(15) 0.0079(12) -0.0070(12) -0.0035(11)
N53 0.0112(14) 0.0138(14) 0.0096(13) 0.0013(11) 0.0000(11) -0.0011(11)
O62 0.0203(14) 0.0162(13) 0.0165(12) 0.0048(10) -0.0026(11) -0.0006(11)
N48 0.0106(13) 0.0132(14) 0.0109(13) -0.0014(11) -0.0012(11) -0.0003(11)
N60 0.0152(14) 0.0192(17) 0.0111(14) -0.0018(12) -0.0041(11) 0.0024(12)
N41 0.0175(15) 0.0253(18) 0.0106(14) -0.0038(12) -0.0050(12) 0.0016(13)
C7 0.0105(16) 0.0127(17) 0.0131(15) -0.0009(13) -0.0014(13) 0.0014(14)
C22 0.0094(15) 0.0127(17) 0.0089(14) -0.0014(12) -0.0009(12) 0.0025(13)
C37 0.0073(14) 0.0113(17) 0.0116(14) -0.0023(13) 0.0026(12) 0.0002(13)
C52 0.0130(15) 0.0170(19) 0.0083(14) -0.0017(13) -0.0021(12) 0.0028(14)
O64 0.0332(19) 0.044(2) 0.049(2) 0.0243(18) -0.0096(17) -0.0192(16)
C25 0.0080(15) 0.0116(15) 0.0119(15) -0.0006(13) -0.0005(12) 0.0022(13)
C21 0.0108(16) 0.0131(16) 0.0128(16) 0.0020(14) 0.0008(13) 0.0016(14)
C54 0.0159(17) 0.0163(18) 0.0088(15) 0.0027(13) 0.0002(13) 0.0015(14)
C16 0.0112(16) 0.0108(16) 0.0100(15) -0.0013(13) -0.0009(13) 0.0020(13)
C4 0.0125(16) 0.0107(16) 0.0083(14) -0.0004(13) -0.0014(13) 0.0018(13)
C28 0.0071(15) 0.0161(19) 0.0129(15) -0.0012(13) 0.0017(12) -0.0009(13)
C40 0.0119(15) 0.0129(18) 0.0131(15) -0.0031(13) -0.0010(12) 0.0048(13)
C31 0.0050(14) 0.0164(18) 0.0141(15) -0.0033(13) 0.0009(12) -0.0010(13)
C10 0.0098(15) 0.0124(17) 0.0103(15) -0.0016(12) -0.0005(12) 0.0007(13)
C17 0.0142(16) 0.0137(17) 0.0139(16) 0.0045(14) 0.0009(14) 0.0025(13)
C34 0.0073(14) 0.0126(17) 0.0150(15) -0.0028(14) 0.0010(12) 0.0000(13)
C13 0.0091(15) 0.0095(15) 0.0135(15) 0.0004(13) -0.0020(13) -0.0002(13)
C46 0.0143(17) 0.0172(18) 0.0168(17) 0.0028(14) -0.0004(14) 0.0005(15)
C47 0.0115(16) 0.0159(17) 0.0105(15) 0.0011(13) 0.0012(13) 0.0026(14)
C29 0.0079(15) 0.0177(19) 0.0143(16) -0.0021(13) -0.0016(12) 0.0001(13)
C59 0.0161(18) 0.0221(19) 0.0130(16) 0.0039(15) -0.0010(14) 0.0049(16)
C8 0.0167(18) 0.0120(18) 0.0123(16) 0.0054(13) 0.0025(14) -0.0009(14)
C19 0.0131(16) 0.0097(16) 0.0105(15) 0.0005(13) -0.0032(13) 0.0024(13)
C5 0.0140(16) 0.0126(16) 0.0133(15) 0.0024(14) 0.0024(14) 0.0018(13)
C49 0.0152(18) 0.0162(18) 0.0213(18) -0.0018(15) -0.0078(14) -0.0002(14)
C32 0.0066(14) 0.0198(18) 0.0134(15) 0.0000(14) -0.0016(12) 0.0005(14)
C6 0.0110(16) 0.0148(17) 0.0138(16) 0.0027(13) 0.0027(13) 0.0026(13)
C20 0.0150(18) 0.0137(18) 0.0155(17) 0.0033(13) 0.0007(14) 0.0028(15)
C33 0.0086(15) 0.0223(18) 0.0135(15) 0.0024(14) 0.0003(12) -0.0004(15)
C30 0.0100(15) 0.0194(17) 0.0127(15) 0.0010(14) 0.0000(12) -0.0010(15)
C42 0.0146(17) 0.0230(19) 0.0134(16) 0.0008(15) -0.0026(14) 0.0025(15)
C51 0.0147(17) 0.0241(19) 0.031(2) 0.0029(17) -0.0032(15) -0.0024(17)
C55 0.021(2) 0.022(2) 0.0179(17) 0.0045(15) -0.0003(15) -0.0042(16)
C9 0.0106(16) 0.0160(17) 0.0113(15) -0.0002(14) 0.0024(13) -0.0007(14)
C45 0.0194(19) 0.027(2) 0.028(2) 0.0080(18) 0.0023(17) -0.0022(17)
C61 0.0162(17) 0.0191(19) 0.0146(17) 0.0000(14) -0.0048(14) -0.0045(14)
C18 0.0102(15) 0.0150(17) 0.0155(16) 0.0003(14) 0.0022(13) 0.0029(14)
C43 0.026(2) 0.048(3) 0.0150(18) 0.0114(18) -0.0027(17) 0.003(2)
C44 0.031(2) 0.043(3) 0.026(2) 0.022(2) 0.0018(19) -0.002(2)
C58 0.027(2) 0.035(2) 0.0153(18) 0.0112(17) -0.0039(16) 0.0036(19)
C57 0.033(2) 0.039(3) 0.028(2) 0.022(2) -0.0016(19) -0.003(2)
C63 0.039(3) 0.026(2) 0.026(2) -0.0006(18) -0.0099(19) -0.014(2)
C56 0.027(2) 0.029(2) 0.034(2) 0.0135(19) -0.001(2) -0.0075(19)
C65 0.060(4) 0.037(3) 0.043(3) 0.002(2) 0.005(3) 0.000(3)
O66 0.0419(19) 0.064(2) 0.121(3) 0.046(2) -0.008(2) -0.0135(17)
C1 0.113(4) 0.107(4) 0.100(4) 0.003(3) -0.005(3) -0.014(3)

loop_
_atom_type_symbol
_atom_type_description
_atom_type_scat_dispersion_real
_atom_type_scat_dispersion_imag
_atom_type_scat_source
C C 0.0137 0.0067 'International Tables Vol C Tables 4.2.6.8 and 6.1.1.4'
N N 0.0241 0.0134 'International Tables Vol C Tables 4.2.6.8 and 6.1.1.4'
O O 0.0389 0.0241 'International Tables Vol C Tables 4.2.6.8 and 6.1.1.4'
Zn Zn -2.7473 0.5279 'International Tables Vol C Tables 4.2.6.8 and 6.1.1.4'
H H 0.0000 0.0000 'International Tables Vol C Tables 4.2.6.8 and 6.1.1.4'

loop_
_geom_angle_atom_site_label_1
_geom_angle_atom_site_label_2
_geom_angle_atom_site_label_3
_geom_angle
_geom_angle_site_symmetry_1
_geom_angle_site_symmetry_3
_geom_angle_publ_flag
O12 Zn1 O24 178.50(10) 1_455 . ?
O36 Zn1 O12 89.63(9) . 1_455 ?
O36 Zn1 O24 90.87(9) . . ?
O36 Zn1 O15 97.69(11) . 4_356 ?
O36 Zn1 O27 81.56(11) . 4_566 ?
O36 Zn1 O39 179.59(12) . 1_455 ?
O15 Zn1 O12 89.08(9) 4_356 1_455 ?
O15 Zn1 O24 89.45(9) 4_356 . ?
O15 Zn1 O27 178.49(12) 4_356 4_566 ?
O27 Zn1 O12 89.61(9) 4_566 1_455 ?
O27 Zn1 O24 91.86(9) 4_566 . ?
O39 Zn1 O12 90.77(9) 1_455 1_455 ?
O39 Zn1 O24 88.73(9) 1_455 . ?
O39 Zn1 O15 82.38(11) 1_455 4_356 ?
O39 Zn1 O27 98.38(11) 1_455 4_566 ?
O24 Zn2 O14 103.29(10) . 4_356 ?
O35 Zn2 O24 108.16(11) . . ?
O35 Zn2 O14 97.29(12) . 4_356 ?
O35 Zn2 N48 111.47(11) . . ?
N48 Zn2 O24 131.28(11) . . ?
N48 Zn2 O14 98.67(11) . 4_356 ?
O26 Zn3 O12 102.22(10) 4_666 . ?
O38 Zn3 O12 104.75(10) . . ?
O38 Zn3 O26 100.58(11) . 4_666 ?
O38 Zn3 N53 103.76(11) . . ?
N53 Zn3 O12 141.07(11) . . ?
N53 Zn3 O26 97.97(11) . 4_666 ?
Zn3 O12 Zn1 104.89(10) . 1_655 ?
C10 O12 Zn1 125.9(2) . 1_655 ?
C10 O12 Zn3 101.6(2) . . ?
Zn2 O24 Zn1 104.34(10) . . ?
C22 O24 Zn1 122.9(2) . . ?
C22 O24 Zn2 105.4(2) . . ?
C34 O36 Zn1 144.4(2) . . ?
C13 O15 Zn1 135.9(2) . 4_656 ?
C25 O27 Zn1 135.5(2) . 4_466 ?
C13 O14 Zn2 123.4(2) . 4_656 ?
C25 O26 Zn3 125.4(2) . 4_366 ?
C37 O39 Zn1 143.1(2) . 1_655 ?
C37 O38 Zn3 122.9(2) . . ?
C34 O35 Zn2 121.7(2) . . ?
C52 N53 Zn3 119.9(2) . . ?
C52 N53 C54 106.2(3) . . ?
C54 N53 Zn3 133.9(2) . . ?
C40 N48 Zn2 121.9(2) . . ?
C40 N48 C47 105.6(3) . . ?
C47 N48 Zn2 131.7(2) . . ?
C52 N60 C59 107.4(3) . . ?
C40 N41 C42 107.7(3) . . ?
C8 C7 C13 120.3(3) . . ?
C8 C7 C6 119.7(3) . . ?
C6 C7 C13 119.9(3) . . ?
O24 C22 C16 118.4(3) . . ?
O23 C22 O24 121.1(3) . . ?
O23 C22 C16 120.4(3) . . ?
O39 C37 O38 126.0(3) . . ?
O39 C37 C31 117.8(3) . . ?
O38 C37 C31 116.2(3) . . ?
N53 C52 N60 112.2(3) . . ?
N53 C52 C61 121.7(3) . . ?
N60 C52 C61 126.1(3) . . ?
O27 C25 O26 125.9(3) . . ?
O27 C25 C19 118.5(3) . . ?
O26 C25 C19 115.6(3) . . ?
C20 C21 C16 119.9(3) . . ?
N53 C54 C59 108.0(3) . . ?
C55 C54 N53 130.7(3) . . ?
C55 C54 C59 121.3(3) . . ?
C21 C16 C22 121.3(3) . . ?
C21 C16 C17 119.6(3) . . ?
C17 C16 C22 119.1(3) . . ?
C5 C4 C10 119.9(3) . . ?
C5 C4 C9 119.5(3) . . ?
C9 C4 C10 120.5(3) . . ?
C29 C28 C34 119.0(3) . . ?
C33 C28 C34 120.9(3) . . ?
C33 C28 C29 120.0(3) . . ?
N48 C40 N41 112.5(3) . . ?
N48 C40 C49 123.1(3) . . ?
N41 C40 C49 124.3(3) . . ?
C32 C31 C37 119.2(3) . . ?
C30 C31 C37 120.4(3) . . ?
C30 C31 C32 120.3(3) . . ?
O12 C10 C4 119.0(3) . . ?
O11 C10 O12 120.2(3) . . ?
O11 C10 C4 120.7(3) . . ?
C18 C17 C16 120.2(3) . . ?
O36 C34 O35 126.1(3) . . ?
O36 C34 C28 117.2(3) . . ?
O35 C34 C28 116.7(3) . . ?
O15 C13 O14 126.2(3) . . ?
O15 C13 C7 117.1(3) . . ?
O14 C13 C7 116.7(3) . . ?
C45 C46 C47 117.0(4) . . ?
N48 C47 C42 108.5(3) . . ?
C46 C47 N48 130.4(3) . . ?
C46 C47 C42 120.9(3) . . ?
C30 C29 C28 119.7(3) . . ?
N60 C59 C54 106.2(3) . . ?
N60 C59 C58 132.4(4) . . ?
C58 C59 C54 121.5(4) . . ?
C9 C8 C7 120.4(3) . . ?
C20 C19 C25 119.9(3) . . ?
C18 C19 C25 120.6(3) . . ?
C18 C19 C20 119.4(3) . . ?
C6 C5 C4 120.4(3) . . ?
O50 C49 C40 104.3(3) . . ?
O50 C49 C51 113.8(3) . . ?
C40 C49 C51 111.9(3) . . ?
C33 C32 C31 119.8(3) . . ?
C5 C6 C7 120.0(3) . . ?
C21 C20 C19 120.4(3) . . ?
C28 C33 C32 120.1(3) . . ?
C31 C30 C29 120.2(3) . . ?
N41 C42 C47 105.6(3) . . ?
N41 C42 C43 132.5(4) . . ?
C43 C42 C47 121.8(4) . . ?
C56 C55 C54 116.9(4) . . ?
C8 C9 C4 119.9(3) . . ?
C46 C45 C44 121.7(4) . . ?
O62 C61 C52 104.0(3) . . ?
O62 C61 C63 113.3(3) . . ?
C52 C61 C63 113.5(3) . . ?
C17 C18 C19 120.5(3) . . ?
C44 C43 C42 116.6(4) . . ?
C43 C44 C45 121.8(4) . . ?
C57 C58 C59 116.8(4) . . ?
C58 C57 C56 121.9(4) . . ?
C55 C56 C57 121.6(4) . . ?

loop_
_geom_bond_atom_site_label_1
_geom_bond_atom_site_label_2
_geom_bond_distance
_geom_bond_site_symmetry_2
_geom_bond_publ_flag
Zn1 O12 2.232(2) 1_455 ?
Zn1 O24 2.239(2) . ?
Zn1 O36 2.003(2) . ?
Zn1 O15 2.074(3) 4_356 ?
Zn1 O27 2.082(3) 4_566 ?
Zn1 O39 2.005(2) 1_455 ?
Zn2 O24 2.012(2) . ?
Zn2 O14 2.040(3) 4_356 ?
Zn2 O35 1.968(2) . ?
Zn2 N48 1.993(3) . ?
Zn3 O12 2.037(2) . ?
Zn3 O26 2.026(3) 4_666 ?
Zn3 O38 1.969(2) . ?
Zn3 N53 1.999(3) . ?
O12 C10 1.291(4) . ?
O24 C22 1.298(4) . ?
O36 C34 1.249(4) . ?
O15 C13 1.243(4) . ?
O27 C25 1.243(4) . ?
O14 C13 1.274(4) . ?
O26 C25 1.272(4) . ?
O23 C22 1.240(4) . ?
O39 C37 1.245(4) . ?
O38 C37 1.264(4) . ?
O35 C34 1.263(4) . ?
O11 C10 1.241(4) . ?
O50 C49 1.414(5) . ?
N53 C52 1.322(5) . ?
N53 C54 1.395(5) . ?
O62 C61 1.425(4) . ?
N48 C40 1.325(5) . ?
N48 C47 1.398(5) . ?
N60 C52 1.349(4) . ?
N60 C59 1.379(5) . ?
N41 C40 1.340(5) . ?
N41 C42 1.383(5) . ?
C7 C13 1.508(5) . ?
C7 C8 1.393(5) . ?
C7 C6 1.399(5) . ?
C22 C16 1.496(5) . ?
C37 C31 1.502(4) . ?
C52 C61 1.496(5) . ?
O64 C65 1.369(7) . ?
C25 C19 1.508(5) . ?
C21 C16 1.390(5) . ?
C21 C20 1.387(5) . ?
C54 C59 1.403(5) . ?
C54 C55 1.394(5) . ?
C16 C17 1.392(5) . ?
C4 C10 1.493(5) . ?
C4 C5 1.392(5) . ?
C4 C9 1.406(5) . ?
C28 C34 1.499(4) . ?
C28 C29 1.399(5) . ?
C28 C33 1.389(5) . ?
C40 C49 1.494(5) . ?
C31 C32 1.391(5) . ?
C31 C30 1.386(5) . ?
C17 C18 1.382(5) . ?
C46 C47 1.393(5) . ?
C46 C45 1.382(6) . ?
C47 C42 1.399(5) . ?
C29 C30 1.388(5) . ?
C59 C58 1.395(5) . ?
C8 C9 1.386(5) . ?
C19 C20 1.392(5) . ?
C19 C18 1.385(5) . ?
C5 C6 1.388(5) . ?
C49 C51 1.523(5) . ?
C32 C33 1.390(5) . ?
C42 C43 1.392(6) . ?
C55 C56 1.385(5) . ?
C45 C44 1.396(6) . ?
C61 C63 1.515(5) . ?
C43 C44 1.379(7) . ?
C58 C57 1.381(7) . ?
C57 C56 1.402(7) . ?
O66 C1 1.346(3) . ?
